data_1559606
loop_
_publ_author_name
'Bayer, Uwe'
'Werner, Daniel'
'Berkefeld, Andreas'
'Maichle-M\"ossmer, C\"acilia'
'Anwander, Reiner'

_publ_section_title
;
 Cerium-quinone redox couples put under scrutiny.
;
_journal_issue 4
_journal_name_full 'Chemical science'
_journal_page_first 1343
_journal_page_last 1351
_journal_paper_doi 10.1039/d0sc04489j
_journal_volume 12
_journal_year 2020
_chemical_formula_sum 'C91 H103 Ce3 N18 O5'
_chemical_formula_weight 1949.27
_chemical_properties_physical Air-sensitive,Moisture-sensitive
_space_group_crystal_system triclinic
_space_group_IT_number 2
_space_group_name_Hall '-P 1'
_space_group_name_H-M_alt 'P -1'
_atom_sites_solution_hydrogens mixed
_audit_creation_method SHELXL-2014/7
_audit_update_record
;
2020-08-10 deposited with the CCDC.	2020-11-23 downloaded from the CCDC.
;
_cell_angle_alpha 102.5253(19)
_cell_angle_beta 90.9634(18)
_cell_angle_gamma 93.3308(18)
_cell_formula_units_Z 2
_cell_length_a 12.7863(16)
_cell_length_b 18.594(2)
_cell_length_c 18.631(2)
_cell_measurement_reflns_used 7310
_cell_measurement_temperature 100(2)
_cell_measurement_theta_max 26.218
_cell_measurement_theta_min 2.240
_cell_volume 4314.8(9)
_computing_cell_refinement 'SAINT V8.38A (Bruker AXS Inc., 2017)'
_computing_data_collection 'APEX3 v2017.3-0 (Bruker AXS)'
_computing_data_reduction 'SAINT V8.38A (Bruker AXS Inc., 2017)'
_computing_structure_refinement 'SHELXL-2014/7 (Sheldrick, 2014)'
_computing_structure_solution 'XT, VERSION 2014/5,SHELXS-13 (Sheldrick 2008)'
_diffrn_ambient_temperature 100(2)
_diffrn_measured_fraction_theta_full 0.999
_diffrn_measured_fraction_theta_max 0.994
_diffrn_measurement_device_type 'Bruker APEX-II CCD'
_diffrn_measurement_method '\f and \w scans'
_diffrn_radiation_type MoK\a
_diffrn_radiation_wavelength 0.71073
_diffrn_reflns_av_R_equivalents 0.0632
_diffrn_reflns_av_unetI/netI 0.0881
_diffrn_reflns_Laue_measured_fraction_full 0.999
_diffrn_reflns_Laue_measured_fraction_max 0.994
_diffrn_reflns_limit_h_max 15
_diffrn_reflns_limit_h_min -16
_diffrn_reflns_limit_k_max 23
_diffrn_reflns_limit_k_min -23
_diffrn_reflns_limit_l_max 23
_diffrn_reflns_limit_l_min -23
_diffrn_reflns_number 44336
_diffrn_reflns_point_group_measured_fraction_full 0.999
_diffrn_reflns_point_group_measured_fraction_max 0.994
_diffrn_reflns_theta_full 25.242
_diffrn_reflns_theta_max 26.489
_diffrn_reflns_theta_min 1.403
_diffrn_source 'ImuS-focus sealed tube'
_exptl_absorpt_coefficient_mu 1.619
_exptl_absorpt_correction_T_max 0.7454
_exptl_absorpt_correction_T_min 0.6162
_exptl_absorpt_correction_type multi-scan
_exptl_absorpt_process_details
;
SADABS-2012/1 (Bruker,2012) was used for absorption correction.
wR2(int) was 0.1147 before and 0.0500 after correction.
The Ratio of minimum to maximum transmission is 0.8267.
The \l/2 correction factor is 0.0000.
;
_exptl_crystal_colour 'clear colourless'
_exptl_crystal_density_diffrn 1.500
_exptl_crystal_description Block
_exptl_crystal_F_000 1978
_exptl_crystal_size_max 0.312
_exptl_crystal_size_mid 0.221
_exptl_crystal_size_min 0.122
_refine_diff_density_max 1.103
_refine_diff_density_min -0.817
_refine_diff_density_rms 0.121
_refine_ls_extinction_method none
_refine_ls_goodness_of_fit_ref 0.968
_refine_ls_hydrogen_treatment mixed
_refine_ls_matrix_type full
_refine_ls_number_parameters 1199
_refine_ls_number_reflns 17755
_refine_ls_number_restraints 273
_refine_ls_restrained_S_all 0.961
_refine_ls_R_factor_all 0.0743
_refine_ls_R_factor_gt 0.0410
_refine_ls_shift/su_max 0.006
_refine_ls_shift/su_mean 0.000
_refine_ls_structure_factor_coef Fsqd
_refine_ls_weighting_details 'w=1/[\s^2^(Fo^2^)+(0.0225P)^2^] where P=(Fo^2^+2Fc^2^)/3'
_refine_ls_weighting_scheme calc
_refine_ls_wR_factor_gt 0.0671
_refine_ls_wR_factor_ref 0.0759
_reflns_Friedel_coverage 0.000
_reflns_number_gt 12592
_reflns_number_total 17755
_reflns_threshold_expression 'I > 2\s(I)'
_cod_data_source_file d0sc04489j2.cif
_cod_data_source_block '[Ce3(bpad)(pasq)(Me2pz)6(thf)]_dwCeAntPyraz'
_cod_depositor_comments
;Adding full bibliography for 1559596--1559611.cif.

 Adding full bibliography for 1559596--1559611.cif.
;
_cod_original_cell_volume 4314.7(9)
_cod_database_code 1559606
_shelx_shelxl_version_number 2014/7
_shelx_space_group_comment
;
The symmetry employed for this shelxl refinement is uniquely defined
by the following loop, which should always be used as a source of
symmetry information in preference to the above space-group names.
They are only intended as comments.
;
_shelx_estimated_absorpt_t_min 0.632
_shelx_estimated_absorpt_t_max 0.827

loop_
_space_group_symop_operation_xyz
'x, y, z'
'-x, -y, -z'

loop_
_atom_site_label
_atom_site_type_symbol
_atom_site_fract_x
_atom_site_fract_y
_atom_site_fract_z
_atom_site_U_iso_or_equiv
_atom_site_adp_type
_atom_site_occupancy
_atom_site_site_symmetry_order
_atom_site_calc_flag
_atom_site_refinement_flags_posn
_atom_site_refinement_flags_adp
_atom_site_refinement_flags_occupancy
_atom_site_disorder_assembly
_atom_site_disorder_group
C1 C 0.8121(3) 0.3458(2) 0.3698(2) 0.0160(9) Uani 1 1 d . . . . .
C2 C 0.9178(3) 0.3133(2) 0.3538(2) 0.0132(9) Uani 1 1 d . . . . .
C1S C 0.1672(5) 0.6427(4) 0.1285(3) 0.075(2) Uani 1 1 d . . . . .
H1SA H 0.1334 0.6648 0.0916 0.113 Uiso 1 1 calc R U . . .
H1SB H 0.1180 0.6063 0.1427 0.113 Uiso 1 1 calc R U . . .
H1SC H 0.2294 0.6184 0.1077 0.113 Uiso 1 1 calc R U . . .
C3 C 1.0030(3) 0.3573(2) 0.3380(2) 0.0168(9) Uani 1 1 d . . . . .
H3 H 0.9969 0.4087 0.3420 0.020 Uiso 1 1 calc R U . . .
C2S C 0.2000(5) 0.7033(4) 0.1963(4) 0.0557(17) Uani 1 1 d . . . . .
C4 C 1.0956(3) 0.3264(2) 0.3165(2) 0.0251(11) Uani 1 1 d . . . . .
H4 H 1.1541 0.3566 0.3074 0.030 Uiso 1 1 calc R U . . .
C3S C 0.2762(4) 0.6921(4) 0.2454(4) 0.0632(19) Uani 1 1 d . . . . .
H3S H 0.3124 0.6480 0.2352 0.076 Uiso 1 1 calc R U . . .
C5 C 1.1035(3) 0.2514(3) 0.3081(3) 0.0324(12) Uani 1 1 d . . . . .
H5 H 1.1675 0.2301 0.2929 0.039 Uiso 1 1 calc R U . . .
C4S C 0.3006(5) 0.7452(4) 0.3104(4) 0.070(2) Uani 1 1 d . . . . .
H4S H 0.3538 0.7366 0.3432 0.084 Uiso 1 1 calc R U . . .
C6 C 1.0189(3) 0.2071(2) 0.3217(2) 0.0289(12) Uani 1 1 d . . . . .
H6 H 1.0245 0.1554 0.3150 0.035 Uiso 1 1 calc R U . . .
C5S C 0.2495(5) 0.8090(4) 0.3274(4) 0.0627(19) Uani 1 1 d . . . . .
H5S H 0.2648 0.8442 0.3721 0.075 Uiso 1 1 calc R U . . .
C7 C 0.9259(3) 0.2381(2) 0.3452(2) 0.0188(10) Uani 1 1 d . . . . .
C6S C 0.1756(5) 0.8204(4) 0.2780(4) 0.0642(18) Uani 1 1 d . . . . .
H6S H 0.1401 0.8648 0.2879 0.077 Uiso 1 1 calc R U . . .
C8 C 0.8297(3) 0.1889(2) 0.3521(2) 0.0211(10) Uani 1 1 d . . . . .
C7S C 0.1510(5) 0.7673(4) 0.2123(4) 0.0651(19) Uani 1 1 d . . . . .
H7S H 0.0992 0.7766 0.1789 0.078 Uiso 1 1 calc R U . . .
C9 C 0.7492(3) 0.2267(2) 0.4038(2) 0.0221(10) Uani 1 1 d . . . . .
C10 C 0.6783(4) 0.1869(3) 0.4388(2) 0.0376(13) Uani 1 1 d . . . . .
H10 H 0.6834 0.1352 0.4331 0.045 Uiso 1 1 calc R U . . .
C11 C 0.6014(4) 0.2212(3) 0.4815(3) 0.0491(16) Uani 1 1 d . . . . .
H11 H 0.5546 0.1933 0.5056 0.059 Uiso 1 1 calc R U . . .
C12 C 0.5918(4) 0.2961(3) 0.4894(2) 0.0402(14) Uani 1 1 d . . . . .
H12 H 0.5377 0.3196 0.5182 0.048 Uiso 1 1 calc R U . . .
C13 C 0.6607(3) 0.3364(3) 0.4554(2) 0.0274(11) Uani 1 1 d . . . . .
H13 H 0.6544 0.3880 0.4612 0.033 Uiso 1 1 calc R U . . .
C14 C 0.7406(3) 0.3022(2) 0.4119(2) 0.0208(10) Uani 1 1 d . . . . .
C15 C 0.7904(3) 0.5348(2) 0.4527(2) 0.0229(11) Uani 1 1 d . . . . .
C16 C 0.8444(3) 0.5153(2) 0.5100(2) 0.0254(11) Uani 1 1 d . . . . .
H16 H 0.8618 0.5462 0.5569 0.030 Uiso 1 1 calc R U . . .
C17 C 0.8678(3) 0.4438(2) 0.4867(2) 0.0219(10) Uani 1 1 d . . . . .
C18 C 0.9218(3) 0.3938(2) 0.5254(2) 0.0288(11) Uani 1 1 d . . . . .
H18A H 0.8698 0.3597 0.5407 0.043 Uiso 1 1 calc R U . . .
H18B H 0.9605 0.4231 0.5688 0.043 Uiso 1 1 calc R U . . .
H18C H 0.9708 0.3656 0.4922 0.043 Uiso 1 1 calc R U . . .
C19 C 0.7471(4) 0.6070(2) 0.4493(2) 0.0313(12) Uani 1 1 d . . . . .
H19A H 0.8037 0.6413 0.4399 0.047 Uiso 1 1 calc R U . . .
H19B H 0.7155 0.6278 0.4963 0.047 Uiso 1 1 calc R U . . .
H19C H 0.6936 0.5994 0.4096 0.047 Uiso 1 1 calc R U . . .
C25 C 0.6005(3) 0.3495(2) 0.1041(2) 0.0155(9) Uani 1 1 d . . . . .
C26 C 0.6246(3) 0.2793(2) 0.0489(2) 0.0164(9) Uani 1 1 d . . . . .
C27 C 0.7265(3) 0.2720(2) 0.0241(2) 0.0164(9) Uani 1 1 d . . . . .
H27 H 0.7789 0.3106 0.0414 0.020 Uiso 1 1 calc R U . . .
C28 C 0.7518(3) 0.2091(2) -0.0254(2) 0.0203(10) Uani 1 1 d . . . . .
H28 H 0.8218 0.2041 -0.0411 0.024 Uiso 1 1 calc R U . . .
C29 C 0.6759(3) 0.1534(2) -0.0523(2) 0.0237(10) Uani 1 1 d . . . . .
H29 H 0.6928 0.1115 -0.0883 0.028 Uiso 1 1 calc R U . . .
C30 C 0.5755(3) 0.1587(2) -0.0268(2) 0.0241(11) Uani 1 1 d . . . . .
H30 H 0.5239 0.1197 -0.0442 0.029 Uiso 1 1 calc R U . . .
C31 C 0.5493(3) 0.2214(2) 0.0245(2) 0.0202(10) Uani 1 1 d . . . . .
C32 C 0.4397(3) 0.2256(3) 0.0514(2) 0.0248(11) Uani 1 1 d . . . . .
C33 C 0.4096(3) 0.2973(2) 0.0942(2) 0.0216(10) Uani 1 1 d . . . . .
C34 C 0.3047(3) 0.3059(3) 0.1117(2) 0.0294(12) Uani 1 1 d . . . . .
H34 H 0.2543 0.2657 0.0961 0.035 Uiso 1 1 calc R U . . .
C35 C 0.2739(3) 0.3720(3) 0.1513(2) 0.0345(13) Uani 1 1 d . . . . .
H35 H 0.2027 0.3771 0.1642 0.041 Uiso 1 1 calc R U . . .
C36 C 0.3473(3) 0.4317(3) 0.1726(2) 0.0271(11) Uani 1 1 d . . . . .
H36 H 0.3260 0.4778 0.1992 0.032 Uiso 1 1 calc R U . . .
C37 C 0.4505(3) 0.4236(2) 0.1550(2) 0.0211(10) Uani 1 1 d . . . . .
H37 H 0.5002 0.4645 0.1696 0.025 Uiso 1 1 calc R U . . .
C38 C 0.4835(3) 0.3571(2) 0.1163(2) 0.0181(10) Uani 1 1 d . . . . .
C39 C 0.6137(3) 0.4299(2) 0.0070(2) 0.0203(10) Uani 1 1 d . . . . .
C40 C 0.6566(3) 0.4994(2) 0.0091(2) 0.0241(11) Uani 1 1 d . . . . .
H40 H 0.6528 0.5259 -0.0290 0.029 Uiso 1 1 calc R U . . .
C41 C 0.7073(3) 0.5239(2) 0.0782(2) 0.0203(10) Uani 1 1 d . . . . .
C42 C 0.7666(3) 0.5964(2) 0.1074(2) 0.0297(11) Uani 1 1 d . . . . .
H42A H 0.7834 0.6014 0.1598 0.045 Uiso 1 1 calc R U . . .
H42B H 0.7235 0.6366 0.1009 0.045 Uiso 1 1 calc R U . . .
H42C H 0.8315 0.5987 0.0806 0.045 Uiso 1 1 calc R U . . .
C43 C 0.5504(4) 0.3783(2) -0.0524(2) 0.0287(11) Uani 1 1 d . . . . .
H43A H 0.5911 0.3360 -0.0730 0.043 Uiso 1 1 calc R U . . .
H43B H 0.5326 0.4041 -0.0912 0.043 Uiso 1 1 calc R U . . .
H43C H 0.4859 0.3610 -0.0321 0.043 Uiso 1 1 calc R U . . .
C44 C 0.9114(3) 0.6474(2) 0.2966(2) 0.0203(10) Uani 1 1 d . . . . .
C45 C 1.0179(3) 0.6372(2) 0.2985(2) 0.0215(10) Uani 1 1 d . . . . .
H45 H 1.0736 0.6744 0.3075 0.026 Uiso 1 1 calc R U . . .
C46 C 1.0261(3) 0.5611(2) 0.2846(2) 0.0196(10) Uani 1 1 d . . . . .
C47 C 1.1212(3) 0.5179(3) 0.2774(3) 0.0317(12) Uani 1 1 d . . . . .
H47A H 1.1505 0.5182 0.3265 0.048 Uiso 1 1 calc R U . . .
H47B H 1.1735 0.5402 0.2495 0.048 Uiso 1 1 calc R U . . .
H47C H 1.1024 0.4670 0.2516 0.048 Uiso 1 1 calc R U . . .
C48 C 0.8572(4) 0.7170(2) 0.3061(3) 0.0340(12) Uani 1 1 d . . . . .
H48A H 0.7813 0.7061 0.3061 0.051 Uiso 1 1 calc R U . . .
H48B H 0.8742 0.7412 0.2656 0.051 Uiso 1 1 calc R U . . .
H48C H 0.8802 0.7499 0.3529 0.051 Uiso 1 1 calc R U . . .
C49 C 0.5400(3) 0.5985(2) 0.2873(2) 0.0235(11) Uani 1 1 d . . . . .
C50 C 0.4627(3) 0.5813(2) 0.3325(2) 0.0248(11) Uani 1 1 d . . . . .
H50 H 0.4052 0.6097 0.3499 0.030 Uiso 1 1 calc R U . . .
C51 C 0.4861(3) 0.5137(2) 0.3475(2) 0.0253(11) Uani 1 1 d . . . . .
C52 C 0.4290(4) 0.4688(3) 0.3941(3) 0.0395(13) Uani 1 1 d . . . . .
H52A H 0.3758 0.4350 0.3638 0.059 Uiso 1 1 calc R U . . .
H52B H 0.3951 0.5017 0.4340 0.059 Uiso 1 1 calc R U . . .
H52C H 0.4789 0.4402 0.4150 0.059 Uiso 1 1 calc R U . . .
C53 C 0.5581(4) 0.6652(3) 0.2546(3) 0.0358(13) Uani 1 1 d . . . . .
H53A H 0.5762 0.7087 0.2939 0.054 Uiso 1 1 calc R U . . .
H53B H 0.4942 0.6730 0.2283 0.054 Uiso 1 1 calc R U . . .
H53C H 0.6156 0.6574 0.2202 0.054 Uiso 1 1 calc R U . . .
C54 C 0.9558(3) 0.3897(2) 0.1127(2) 0.0199(10) Uani 1 1 d . . . . .
C55 C 1.0131(3) 0.3303(2) 0.0847(2) 0.0212(10) Uani 1 1 d . . . . .
H55 H 1.0662 0.3280 0.0494 0.025 Uiso 1 1 calc R U . . .
C56 C 0.9776(3) 0.2747(2) 0.1184(2) 0.0205(10) Uani 1 1 d . . . . .
C57 C 1.0157(4) 0.1995(2) 0.1130(3) 0.0320(12) Uani 1 1 d . . . . .
H57A H 1.0871 0.2037 0.1341 0.048 Uiso 1 1 calc R U . . .
H57B H 1.0156 0.1736 0.0613 0.048 Uiso 1 1 calc R U . . .
H57C H 0.9694 0.1717 0.1402 0.048 Uiso 1 1 calc R U . . .
C58 C 0.9624(3) 0.4634(2) 0.0935(2) 0.0293(11) Uani 1 1 d . . . . .
H58A H 0.9093 0.4643 0.0552 0.044 Uiso 1 1 calc R U . . .
H58B H 1.0322 0.4729 0.0753 0.044 Uiso 1 1 calc R U . . .
H58C H 0.9499 0.5015 0.1373 0.044 Uiso 1 1 calc R U . . .
C59 C 1.0566(3) -0.0065(2) 0.1802(2) 0.0257(11) Uani 1 1 d . . . . .
C60 C 1.0584(4) -0.0813(3) 0.1485(2) 0.0301(11) Uani 1 1 d . . . . .
H60 H 1.1186 -0.1087 0.1370 0.036 Uiso 1 1 calc R U . . .
C61 C 0.9553(4) -0.1075(2) 0.1369(2) 0.0264(11) Uani 1 1 d . . . . .
C62 C 0.9081(4) -0.1839(3) 0.1037(3) 0.0430(14) Uani 1 1 d . . . . .
H62A H 0.8910 -0.2098 0.1429 0.065 Uiso 1 1 calc R U . . .
H62B H 0.9585 -0.2113 0.0711 0.065 Uiso 1 1 calc R U . . .
H62C H 0.8441 -0.1802 0.0753 0.065 Uiso 1 1 calc R U . . .
C63 C 1.1475(3) 0.0492(3) 0.2029(3) 0.0397(13) Uani 1 1 d . . . . .
H63A H 1.1288 0.0971 0.1942 0.060 Uiso 1 1 calc R U . . .
H63B H 1.2083 0.0329 0.1739 0.060 Uiso 1 1 calc R U . . .
H63C H 1.1645 0.0540 0.2552 0.060 Uiso 1 1 calc R U . . .
C64 C 0.7717(3) 0.0539(2) 0.0623(2) 0.0196(10) Uani 1 1 d . . . . .
C65 C 0.6779(3) 0.0105(2) 0.0568(2) 0.0225(10) Uani 1 1 d . . . . .
H65 H 0.6613 -0.0382 0.0222 0.027 Uiso 1 1 calc R U . . .
C66 C 0.6070(3) 0.0537(2) 0.1008(2) 0.0194(10) Uani 1 1 d . . . . .
C67 C 0.4941(3) 0.0373(2) 0.1124(2) 0.0288(12) Uani 1 1 d . . . . .
H67A H 0.4873 0.0075 0.1497 0.043 Uiso 1 1 calc R U . . .
H67B H 0.4606 0.0099 0.0660 0.043 Uiso 1 1 calc R U . . .
H67C H 0.4602 0.0837 0.1290 0.043 Uiso 1 1 calc R U . . .
C68 C 0.8698(3) 0.0352(2) 0.0227(2) 0.0288(11) Uani 1 1 d . . . . .
H68A H 0.9287 0.0417 0.0583 0.043 Uiso 1 1 calc R U . . .
H68B H 0.8824 0.0678 -0.0115 0.043 Uiso 1 1 calc R U . . .
H68C H 0.8628 -0.0162 -0.0047 0.043 Uiso 1 1 calc R U . . .
C69 C 0.5828(4) -0.1304(2) 0.2002(2) 0.0288(12) Uani 1 1 d . . . . .
C70 C 0.4933(4) -0.1151(3) 0.2401(3) 0.0378(13) Uani 1 1 d . . . . .
H70 H 0.4348 -0.1483 0.2426 0.045 Uiso 1 1 calc R U . . .
C71 C 0.5065(4) -0.0413(3) 0.2757(3) 0.0379(13) Uani 1 1 d . . . . .
C72 C 0.4340(5) 0.0054(3) 0.3252(3) 0.069(2) Uani 1 1 d . . . . .
H72A H 0.4750 0.0443 0.3601 0.104 Uiso 1 1 calc R U . . .
H72B H 0.3927 -0.0254 0.3523 0.104 Uiso 1 1 calc R U . . .
H72C H 0.3868 0.0279 0.2957 0.104 Uiso 1 1 calc R U . . .
C73 C 0.6135(4) -0.1998(2) 0.1521(3) 0.0389(13) Uani 1 1 d . . . . .
H73A H 0.6410 -0.1894 0.1064 0.058 Uiso 1 1 calc R U . . .
H73B H 0.5522 -0.2348 0.1407 0.058 Uiso 1 1 calc R U . . .
H73C H 0.6677 -0.2210 0.1774 0.058 Uiso 1 1 calc R U . . .
C76 C 0.3916(4) 0.2751(3) 0.3081(3) 0.0541(17) Uani 1 1 d . . . . .
H76A H 0.3361 0.2959 0.2826 0.065 Uiso 1 1 calc R U . . .
H76B H 0.3809 0.2882 0.3617 0.065 Uiso 1 1 calc R U . . .
C111 C 0.3901(3) 0.1915(3) 0.2807(3) 0.0440(15) Uani 1 1 d . . . . .
H11A H 0.3509 0.1656 0.3140 0.053 Uiso 1 1 calc R U . . .
H11B H 0.3586 0.1759 0.2304 0.053 Uiso 1 1 calc R U . . .
C6AA C 0.5048(3) 0.1774(2) 0.2816(3) 0.0296(12) Uani 1 1 d . . . . .
H6AA H 0.5303 0.1765 0.3319 0.035 Uiso 1 1 calc R U . . .
H6AB H 0.5184 0.1300 0.2481 0.035 Uiso 1 1 calc R U . . .
C7BA C 0.4987(3) 0.3037(2) 0.2902(2) 0.0260(11) Uani 1 1 d . . . . .
H7BA H 0.4925 0.3369 0.2556 0.031 Uiso 1 1 calc R U . . .
H7BB H 0.5365 0.3313 0.3355 0.031 Uiso 1 1 calc R U . . .
Ce1 Ce 0.75173(2) 0.46087(2) 0.25212(2) 0.01497(6) Uani 1 1 d . . . . .
Ce2 Ce 0.73281(2) 0.24669(2) 0.20095(2) 0.01262(6) Uani 1 1 d . . . . .
Ce3 Ce 0.76728(2) 0.03526(2) 0.21249(2) 0.01756(7) Uani 1 1 d . . . . .
N1 N 0.8289(2) 0.42266(18) 0.41589(17) 0.0176(8) Uani 1 1 d . . . . .
N2 N 0.7799(2) 0.47801(18) 0.39436(18) 0.0179(8) Uani 1 1 d . . . . .
N3 N 0.8633(3) 0.12473(19) 0.38150(19) 0.0303(10) Uani 1 1 d . . . . .
N4 N 0.8450(3) 0.05441(19) 0.3415(2) 0.0292(10) Uani 1 1 d . . . . .
N5 N 0.6405(2) 0.41434(17) 0.07307(17) 0.0146(8) Uani 1 1 d . . . . .
N6 N 0.6969(3) 0.47207(18) 0.11767(18) 0.0186(8) Uani 1 1 d . . . . .
N7 N 0.9292(3) 0.52746(18) 0.27508(18) 0.0199(8) Uani 1 1 d . . . . .
N8 N 0.8582(3) 0.58082(18) 0.28245(19) 0.0205(8) Uani 1 1 d . . . . .
N9 N 0.6063(3) 0.54430(19) 0.27481(19) 0.0206(8) Uani 1 1 d . . . . .
N10 N 0.5734(3) 0.49090(19) 0.31196(18) 0.0207(8) Uani 1 1 d . . . . .
N11 N 0.8865(2) 0.37243(18) 0.16116(18) 0.0190(8) Uani 1 1 d . . . . .
N12 N 0.9000(3) 0.29942(19) 0.16429(18) 0.0192(8) Uani 1 1 d . . . . .
N13 N 0.9561(3) 0.0113(2) 0.1882(2) 0.0272(9) Uani 1 1 d . . . . .
N14 N 0.8928(3) -0.05194(19) 0.16068(19) 0.0248(9) Uani 1 1 d . . . . .
N15 N 0.7613(2) 0.11877(18) 0.11077(17) 0.0170(8) Uani 1 1 d . . . . .
N16 N 0.6581(2) 0.11848(18) 0.13528(17) 0.0164(8) Uani 1 1 d . . . . .
N17 N 0.6467(3) -0.06905(19) 0.21210(19) 0.0237(9) Uani 1 1 d . . . . .
N18 N 0.6003(3) -0.0131(2) 0.2590(2) 0.0308(10) Uani 1 1 d . . . . .
O1 O 0.76303(19) 0.34826(14) 0.30288(13) 0.0145(6) Uani 1 1 d . . . . .
O2 O 0.7828(2) 0.16237(15) 0.28154(14) 0.0175(6) Uani 1 1 d . . . . .
O3 O 0.65215(19) 0.35107(14) 0.16998(13) 0.0141(6) Uani 1 1 d . . . . .
O4 O 0.3780(2) 0.17125(17) 0.03721(17) 0.0358(9) Uani 1 1 d . . . . .
O5 O 0.5542(2) 0.23893(16) 0.25667(15) 0.0242(7) Uani 1 1 d . . . . .
C20 C 0.9000(6) 0.1261(4) 0.4505(4) 0.0229(15) Uani 0.685(8) 1 d . U P A 1
C21 C 0.9106(6) 0.0538(4) 0.4517(4) 0.0302(16) Uani 0.685(8) 1 d . U P A 1
H21 H 0.9390 0.0356 0.4912 0.036 Uiso 0.685(8) 1 calc R U P A 1
C22 C 0.8724(7) 0.0118(4) 0.3850(4) 0.0281(17) Uani 0.685(8) 1 d . U P A 1
C23 C 0.8674(7) -0.0710(4) 0.3556(5) 0.036(2) Uani 0.685(8) 1 d . U P A 1
H14A H 0.8022 -0.0866 0.3266 0.055 Uiso 0.685(8) 1 calc R U P A 1
H14B H 0.8695 -0.0959 0.3968 0.055 Uiso 0.685(8) 1 calc R U P A 1
H14C H 0.9274 -0.0841 0.3244 0.055 Uiso 0.685(8) 1 calc R U P A 1
C24 C 0.9307(6) 0.1948(4) 0.5068(4) 0.0257(18) Uani 0.685(8) 1 d . U P A 1
H13A H 0.9830 0.2250 0.4866 0.038 Uiso 0.685(8) 1 calc R U P A 1
H13B H 0.9604 0.1816 0.5507 0.038 Uiso 0.685(8) 1 calc R U P A 1
H13C H 0.8687 0.2229 0.5200 0.038 Uiso 0.685(8) 1 calc R U P A 1
C15S C 0.6187(11) 0.9914(6) 0.4659(6) 0.070(4) Uani 0.5 1 d . . P B 1
H15A H 0.6361 0.9940 0.4154 0.104 Uiso 0.5 1 calc R U P B 1
H15B H 0.6440 1.0375 0.4996 0.104 Uiso 0.5 1 calc R U P B 1
H15C H 0.5426 0.9844 0.4692 0.104 Uiso 0.5 1 calc R U P B 1
C16S C 0.6687(11) 0.9294(9) 0.4858(8) 0.045(4) Uani 0.5 1 d . . P B 1
C17S C 0.6365(10) 0.8565(7) 0.4463(7) 0.041(3) Uani 0.5 1 d . . P B 1
H17S H 0.5862 0.8505 0.4070 0.049 Uiso 0.5 1 calc R U P B 1
C18S C 0.6767(13) 0.7937(11) 0.4637(8) 0.030(4) Uani 0.5 1 d . . P B 1
H18S H 0.6572 0.7453 0.4364 0.036 Uiso 0.5 1 calc R U P B 1
C19S C 0.7477(18) 0.8070(8) 0.5243(8) 0.051(5) Uani 0.5 1 d . . P B 1
H19S H 0.7713 0.7659 0.5413 0.062 Uiso 0.5 1 calc R U P B 1
C20S C 0.7838(12) 0.8754(7) 0.5593(7) 0.040(4) Uani 0.5 1 d . . P B 1
H20S H 0.8359 0.8824 0.5976 0.048 Uiso 0.5 1 calc R U P B 1
C21S C 0.7434(9) 0.9350(8) 0.5383(6) 0.030(3) Uani 0.5 1 d . . P B 1
H21S H 0.7701 0.9830 0.5625 0.036 Uiso 0.5 1 calc R U P B 1
C20A C 0.9502(14) 0.1242(9) 0.4347(10) 0.026(3) Uani 0.315(8) 1 d . U P A 2
C21A C 0.9750(14) 0.0537(8) 0.4312(8) 0.029(2) Uani 0.315(8) 1 d . U P A 2
H21A H 1.0194 0.0371 0.4648 0.034 Uiso 0.315(8) 1 calc R U P A 2
C22A C 0.9230(14) 0.0098(10) 0.3686(9) 0.028(3) Uani 0.315(8) 1 d . U P A 2
C23A C 0.9228(16) -0.0696(9) 0.3381(11) 0.034(4) Uani 0.315(8) 1 d . U P A 2
H23A H 0.9729 -0.0789 0.2984 0.051 Uiso 0.315(8) 1 calc R U P A 2
H23B H 0.8525 -0.0884 0.3185 0.051 Uiso 0.315(8) 1 calc R U P A 2
H23C H 0.9430 -0.0948 0.3768 0.051 Uiso 0.315(8) 1 calc R U P A 2
C24A C 0.9851(15) 0.1930(10) 0.4908(10) 0.031(4) Uani 0.315(8) 1 d . U P A 2
H24A H 0.9535 0.2356 0.4781 0.046 Uiso 0.315(8) 1 calc R U P A 2
H24B H 0.9628 0.1879 0.5396 0.046 Uiso 0.315(8) 1 calc R U P A 2
H24C H 1.0616 0.2004 0.4911 0.046 Uiso 0.315(8) 1 calc R U P A 2
C8S C 0.814(2) 0.9290(16) 0.5948(13) 0.072(6) Uani 0.25 1 d . U P C 2
H8S1 H 0.8411 0.8949 0.6231 0.108 Uiso 0.25 1 calc R U P C 2
H8S2 H 0.8729 0.9512 0.5720 0.108 Uiso 0.25 1 calc R U P C 2
H8S3 H 0.7790 0.9680 0.6277 0.108 Uiso 0.25 1 calc R U P C 2
C9S C 0.7437(15) 0.8907(12) 0.5403(9) 0.062(3) Uani 0.5 1 d D U P C 2
H9S H 0.780(4) 0.9167(19) 0.5849(18) 0.074 Uiso 0.25 1 d D U P D 2
C10S C 0.721(2) 0.8168(10) 0.5046(11) 0.065(4) Uani 0.5 1 d D U P C 2
H10S H 0.7453 0.7783 0.5255 0.078 Uiso 0.5 1 calc R U P C 2
C11S C 0.666(2) 0.8008(16) 0.4420(12) 0.065(4) Uani 0.5 1 d . U P C 2
H11S H 0.6500 0.7501 0.4207 0.078 Uiso 0.5 1 calc R U P C 2
C12S C 0.6326(15) 0.8492(9) 0.4064(8) 0.069(4) Uani 0.5 1 d . U P C 2
H12S H 0.5941 0.8352 0.3610 0.083 Uiso 0.5 1 calc R U P C 2
C13S C 0.6580(13) 0.9231(8) 0.4411(8) 0.069(3) Uani 0.5 1 d . U P C 2
H13S H 0.6353 0.9607 0.4183 0.083 Uiso 0.5 1 calc R U P C 2
C14S C 0.715(2) 0.9438(10) 0.5071(12) 0.062(3) Uani 0.5 1 d D U P C 2
H14S H 0.730(13) 0.9961(15) 0.523(12) 0.075 Uiso 0.25 1 d D U P E 2
C22S C 0.754(2) 1.0218(11) 0.5464(11) 0.047(5) Uani 0.25 1 d . U P C 2
H22A H 0.7301 1.0573 0.5188 0.070 Uiso 0.25 1 calc R U P C 2
H22B H 0.7270 1.0330 0.5961 0.070 Uiso 0.25 1 calc R U P C 2
H22C H 0.8311 1.0251 0.5493 0.070 Uiso 0.25 1 calc R U P C 2

loop_
_atom_site_aniso_label
_atom_site_aniso_U_11
_atom_site_aniso_U_22
_atom_site_aniso_U_33
_atom_site_aniso_U_23
_atom_site_aniso_U_13
_atom_site_aniso_U_12
C1 0.018(2) 0.014(2) 0.014(2) -0.0012(18) -0.0010(18) -0.0028(18)
C2 0.014(2) 0.016(2) 0.009(2) 0.0022(17) -0.0030(17) -0.0020(18)
C1S 0.097(5) 0.059(5) 0.079(5) 0.038(4) 0.031(4) -0.006(4)
C3 0.014(2) 0.014(2) 0.020(2) -0.0016(18) -0.0012(18) -0.0007(18)
C2S 0.039(4) 0.066(5) 0.078(5) 0.048(4) 0.018(3) -0.003(3)
C4 0.018(2) 0.022(2) 0.030(3) -0.005(2) -0.003(2) -0.006(2)
C3S 0.032(3) 0.067(5) 0.100(6) 0.038(4) 0.022(4) 0.002(3)
C5 0.012(2) 0.030(3) 0.049(3) -0.005(2) -0.007(2) 0.001(2)
C4S 0.046(4) 0.082(6) 0.093(6) 0.043(5) 0.003(4) 0.002(4)
C6 0.025(3) 0.014(2) 0.044(3) -0.001(2) -0.013(2) 0.003(2)
C5S 0.036(4) 0.082(5) 0.081(5) 0.042(4) 0.012(3) -0.002(4)
C7 0.016(2) 0.020(2) 0.020(2) 0.0047(19) -0.0072(18) -0.0012(19)
C6S 0.062(5) 0.056(4) 0.084(5) 0.034(4) 0.019(4) 0.005(4)
C8 0.031(3) 0.015(2) 0.019(2) 0.0075(19) -0.006(2) -0.004(2)
C7S 0.061(4) 0.070(5) 0.078(5) 0.047(4) 0.017(4) 0.008(4)
C9 0.029(3) 0.020(2) 0.012(2) -0.0018(19) -0.0024(19) -0.015(2)
C10 0.056(4) 0.028(3) 0.026(3) 0.005(2) 0.010(3) -0.017(3)
C11 0.057(4) 0.056(4) 0.028(3) 0.004(3) 0.015(3) -0.030(3)
C12 0.033(3) 0.057(4) 0.024(3) -0.002(3) 0.014(2) -0.014(3)
C13 0.020(2) 0.040(3) 0.018(2) -0.002(2) 0.000(2) -0.006(2)
C14 0.022(2) 0.024(2) 0.014(2) -0.0005(19) -0.0036(19) -0.007(2)
C15 0.020(2) 0.018(2) 0.027(3) -0.004(2) 0.001(2) -0.005(2)
C16 0.024(3) 0.028(3) 0.019(2) -0.004(2) -0.001(2) -0.001(2)
C17 0.020(2) 0.027(3) 0.015(2) -0.004(2) -0.0007(19) -0.004(2)
C18 0.029(3) 0.033(3) 0.021(2) -0.001(2) -0.007(2) 0.002(2)
C19 0.037(3) 0.021(3) 0.029(3) -0.012(2) -0.003(2) 0.004(2)
C25 0.016(2) 0.013(2) 0.016(2) 0.0003(18) -0.0026(18) 0.0007(18)
C26 0.020(2) 0.016(2) 0.014(2) 0.0040(18) -0.0017(18) 0.0030(19)
C27 0.015(2) 0.018(2) 0.016(2) 0.0046(18) -0.0046(18) -0.0011(18)
C28 0.021(2) 0.023(2) 0.017(2) 0.0026(19) 0.0023(19) 0.006(2)
C29 0.028(3) 0.020(2) 0.021(2) -0.002(2) 0.001(2) 0.005(2)
C30 0.032(3) 0.015(2) 0.023(3) 0.003(2) -0.004(2) -0.003(2)
C31 0.024(2) 0.017(2) 0.019(2) 0.0036(19) -0.0023(19) -0.006(2)
C32 0.020(2) 0.028(3) 0.024(3) 0.002(2) -0.004(2) -0.007(2)
C33 0.015(2) 0.029(3) 0.017(2) 0.000(2) 0.0001(18) -0.004(2)
C34 0.019(2) 0.029(3) 0.035(3) -0.002(2) -0.001(2) -0.006(2)
C35 0.015(2) 0.049(3) 0.034(3) -0.004(3) 0.003(2) 0.004(2)
C36 0.020(2) 0.036(3) 0.020(2) -0.005(2) -0.004(2) 0.007(2)
C37 0.019(2) 0.022(2) 0.021(2) 0.002(2) -0.0054(19) 0.000(2)
C38 0.013(2) 0.026(2) 0.016(2) 0.0035(19) -0.0039(18) 0.0049(19)
C39 0.022(2) 0.019(2) 0.020(2) 0.0036(19) -0.0030(19) 0.006(2)
C40 0.027(3) 0.021(2) 0.027(3) 0.011(2) -0.006(2) 0.005(2)
C41 0.023(2) 0.013(2) 0.024(2) 0.0045(19) 0.000(2) -0.0007(19)
C42 0.035(3) 0.019(2) 0.035(3) 0.007(2) -0.007(2) 0.000(2)
C43 0.037(3) 0.025(3) 0.025(3) 0.008(2) -0.011(2) 0.004(2)
C44 0.024(3) 0.018(2) 0.018(2) 0.0047(19) -0.0001(19) -0.003(2)
C45 0.023(2) 0.016(2) 0.024(2) 0.0021(19) 0.004(2) -0.007(2)
C46 0.019(2) 0.023(2) 0.018(2) 0.0065(19) 0.0036(19) -0.002(2)
C47 0.024(3) 0.029(3) 0.041(3) 0.006(2) 0.010(2) 0.001(2)
C48 0.039(3) 0.016(2) 0.045(3) 0.004(2) -0.002(2) -0.003(2)
C49 0.021(2) 0.022(3) 0.022(2) -0.005(2) -0.004(2) 0.001(2)
C50 0.020(2) 0.024(3) 0.025(3) -0.007(2) 0.000(2) 0.009(2)
C51 0.026(3) 0.023(3) 0.023(3) -0.005(2) 0.002(2) 0.003(2)
C52 0.035(3) 0.040(3) 0.042(3) 0.002(3) 0.018(3) 0.010(3)
C53 0.028(3) 0.032(3) 0.045(3) 0.002(3) 0.000(2) 0.003(2)
C54 0.010(2) 0.025(2) 0.020(2) -0.001(2) -0.0008(18) -0.0069(19)
C55 0.014(2) 0.027(3) 0.021(2) 0.002(2) 0.0057(18) -0.007(2)
C56 0.012(2) 0.022(2) 0.025(2) 0.002(2) -0.0016(19) -0.0056(19)
C57 0.030(3) 0.025(3) 0.040(3) 0.004(2) 0.011(2) -0.001(2)
C58 0.027(3) 0.028(3) 0.034(3) 0.009(2) 0.010(2) -0.001(2)
C59 0.026(3) 0.026(3) 0.025(3) 0.005(2) 0.004(2) 0.004(2)
C60 0.033(3) 0.028(3) 0.032(3) 0.010(2) 0.013(2) 0.014(2)
C61 0.030(3) 0.023(3) 0.027(3) 0.006(2) 0.007(2) 0.005(2)
C62 0.041(3) 0.029(3) 0.056(4) 0.001(3) 0.014(3) 0.003(3)
C63 0.027(3) 0.035(3) 0.053(3) -0.002(3) 0.001(2) 0.009(2)
C64 0.026(2) 0.017(2) 0.015(2) 0.0014(19) -0.0019(19) 0.002(2)
C65 0.034(3) 0.014(2) 0.017(2) -0.0012(19) -0.004(2) 0.001(2)
C66 0.023(2) 0.013(2) 0.022(2) 0.0031(19) -0.0068(19) 0.0001(19)
C67 0.020(3) 0.022(3) 0.039(3) -0.002(2) -0.009(2) -0.004(2)
C68 0.038(3) 0.021(2) 0.026(3) -0.001(2) 0.012(2) 0.003(2)
C69 0.034(3) 0.020(3) 0.033(3) 0.012(2) -0.011(2) -0.012(2)
C70 0.036(3) 0.030(3) 0.048(3) 0.015(3) 0.006(3) -0.015(2)
C71 0.035(3) 0.040(3) 0.042(3) 0.015(3) 0.020(3) -0.003(3)
C72 0.074(4) 0.051(4) 0.085(5) 0.018(4) 0.053(4) 0.002(3)
C73 0.041(3) 0.019(3) 0.057(4) 0.014(3) -0.008(3) -0.012(2)
C76 0.026(3) 0.035(3) 0.096(5) 0.002(3) 0.031(3) -0.003(3)
C111 0.021(3) 0.035(3) 0.073(4) 0.004(3) 0.018(3) -0.001(2)
C6AA 0.029(3) 0.020(2) 0.039(3) 0.003(2) 0.013(2) -0.005(2)
C7BA 0.024(3) 0.023(3) 0.030(3) 0.001(2) 0.005(2) 0.002(2)
Ce1 0.01530(13) 0.01059(12) 0.01678(13) -0.00126(10) -0.00102(10) -0.00128(10)
Ce2 0.01154(12) 0.01032(12) 0.01427(12) -0.00060(10) -0.00024(9) -0.00112(10)
Ce3 0.01865(14) 0.01247(12) 0.02055(14) 0.00222(10) -0.00056(10) -0.00178(10)
N1 0.0177(19) 0.0165(19) 0.0148(19) -0.0045(15) -0.0026(15) -0.0010(16)
N2 0.0152(19) 0.0149(19) 0.020(2) -0.0034(16) 0.0016(15) -0.0010(15)
N3 0.052(3) 0.016(2) 0.023(2) 0.0071(17) -0.0138(19) -0.0058(19)
N4 0.048(3) 0.0120(19) 0.028(2) 0.0053(17) -0.0075(19) -0.0004(18)
N5 0.0177(19) 0.0084(17) 0.0160(19) -0.0007(15) -0.0006(15) 0.0010(15)
N6 0.0179(19) 0.0126(18) 0.023(2) -0.0001(16) 0.0008(16) -0.0053(15)
N7 0.0171(19) 0.0150(19) 0.025(2) -0.0006(16) 0.0043(16) -0.0034(16)
N8 0.020(2) 0.0130(19) 0.027(2) 0.0007(16) 0.0023(16) 0.0028(16)
N9 0.0170(19) 0.0156(19) 0.027(2) -0.0006(17) -0.0029(16) 0.0002(16)
N10 0.019(2) 0.022(2) 0.018(2) -0.0019(16) 0.0000(16) 0.0002(17)
N11 0.0146(19) 0.0172(19) 0.022(2) -0.0005(16) -0.0001(15) -0.0042(16)
N12 0.0177(19) 0.019(2) 0.0176(19) -0.0007(16) 0.0002(15) -0.0045(16)
N13 0.027(2) 0.021(2) 0.033(2) 0.0037(18) -0.0011(18) 0.0006(18)
N14 0.024(2) 0.020(2) 0.030(2) 0.0060(18) -0.0039(17) 0.0000(17)
N15 0.0183(19) 0.0147(19) 0.0162(19) 0.0000(15) 0.0003(15) -0.0010(15)
N16 0.0148(19) 0.0155(19) 0.0173(19) 0.0004(15) -0.0030(15) 0.0011(15)
N17 0.027(2) 0.017(2) 0.026(2) 0.0053(17) 0.0012(17) -0.0047(17)
N18 0.034(2) 0.027(2) 0.030(2) 0.0057(19) 0.0070(19) -0.0037(19)
O1 0.0142(15) 0.0141(15) 0.0136(15) 0.0000(12) -0.0013(12) -0.0015(12)
O2 0.0189(16) 0.0185(16) 0.0142(15) 0.0029(13) -0.0029(12) -0.0033(13)
O3 0.0130(15) 0.0144(15) 0.0129(15) -0.0010(12) -0.0002(12) -0.0007(12)
O4 0.0299(19) 0.0267(19) 0.044(2) -0.0032(16) 0.0055(16) -0.0122(16)
O5 0.0183(16) 0.0206(17) 0.0312(18) 0.0003(14) 0.0095(14) -0.0019(14)
C20 0.023(4) 0.028(2) 0.019(3) 0.0088(19) -0.004(3) 0.003(3)
C21 0.038(4) 0.028(2) 0.027(3) 0.0110(19) -0.002(3) 0.006(3)
C22 0.035(4) 0.025(2) 0.028(3) 0.011(2) -0.002(3) 0.009(3)
C23 0.055(6) 0.025(3) 0.033(5) 0.011(2) 0.005(4) 0.009(3)
C24 0.030(5) 0.029(3) 0.019(3) 0.009(2) -0.009(3) 0.003(3)
C15S 0.127(12) 0.044(8) 0.051(8) 0.028(7) 0.033(8) 0.034(8)
C16S 0.052(9) 0.074(11) 0.017(8) 0.020(7) 0.007(6) 0.029(8)
C17S 0.040(7) 0.039(8) 0.039(7) -0.001(7) 0.009(6) -0.001(6)
C18S 0.032(7) 0.029(7) 0.033(10) 0.010(7) 0.030(7) 0.009(5)
C19S 0.106(16) 0.021(6) 0.030(8) 0.012(6) 0.008(8) -0.008(7)
C20S 0.069(10) 0.030(7) 0.027(7) 0.016(5) 0.019(6) 0.008(6)
C21S 0.043(8) 0.024(6) 0.030(7) 0.020(6) 0.012(6) 0.005(6)
C20A 0.031(6) 0.025(3) 0.024(5) 0.008(3) -0.003(5) 0.001(4)
C21A 0.035(5) 0.026(3) 0.027(4) 0.010(3) 0.001(4) 0.004(4)
C22A 0.036(5) 0.023(4) 0.027(4) 0.010(3) 0.001(4) 0.006(4)
C23A 0.046(9) 0.023(4) 0.035(8) 0.010(4) 0.011(7) 0.005(5)
C24A 0.040(9) 0.024(4) 0.029(7) 0.007(4) -0.014(7) 0.006(6)
C8S 0.096(10) 0.069(10) 0.047(8) 0.004(7) 0.031(8) 0.002(8)
C9S 0.095(8) 0.045(5) 0.046(6) 0.010(4) 0.029(5) 0.008(5)
C10S 0.100(8) 0.046(5) 0.049(7) 0.008(4) 0.030(6) 0.007(5)
C11S 0.099(8) 0.047(5) 0.049(7) 0.007(5) 0.031(6) 0.008(5)
C12S 0.113(8) 0.046(5) 0.048(6) 0.004(4) 0.026(6) 0.010(5)
C13S 0.118(8) 0.044(5) 0.045(6) 0.006(4) 0.021(6) 0.011(5)
C14S 0.103(8) 0.043(5) 0.041(6) 0.006(4) 0.029(6) 0.010(5)
C22S 0.086(12) 0.037(5) 0.023(8) 0.015(5) 0.024(8) 0.017(6)

loop_
_atom_type_symbol
_atom_type_description
_atom_type_scat_dispersion_real
_atom_type_scat_dispersion_imag
_atom_type_scat_source
C C 0.0033 0.0016 'International Tables Vol C Tables 4.2.6.8 and 6.1.1.4'
H H 0.0000 0.0000 'International Tables Vol C Tables 4.2.6.8 and 6.1.1.4'
Ce Ce -0.2486 2.6331 'International Tables Vol C Tables 4.2.6.8 and 6.1.1.4'
N N 0.0061 0.0033 'International Tables Vol C Tables 4.2.6.8 and 6.1.1.4'
O O 0.0106 0.0060 'International Tables Vol C Tables 4.2.6.8 and 6.1.1.4'

loop_
_geom_angle_atom_site_label_1
_geom_angle_atom_site_label_2
_geom_angle_atom_site_label_3
_geom_angle
_geom_angle_site_symmetry_1
_geom_angle_site_symmetry_3
_geom_angle_publ_flag
O1 C1 N1 109.5(3) . . ?
O1 C1 C2 108.2(3) . . ?
N1 C1 C2 109.1(3) . . ?
O1 C1 C14 109.3(3) . . ?
N1 C1 C14 107.3(3) . . ?
C2 C1 C14 113.4(4) . . ?
C7 C2 C3 119.6(4) . . ?
C7 C2 C1 119.7(4) . . ?
C3 C2 C1 120.1(4) . . ?
C2S C1S H1SA 109.5 . . ?
C2S C1S H1SB 109.5 . . ?
H1SA C1S H1SB 109.5 . . ?
C2S C1S H1SC 109.5 . . ?
H1SA C1S H1SC 109.5 . . ?
H1SB C1S H1SC 109.5 . . ?
C4 C3 C2 120.1(4) . . ?
C4 C3 H3 119.9 . . ?
C2 C3 H3 119.9 . . ?
C7S C2S C3S 118.0(7) . . ?
C7S C2S C1S 121.3(6) . . ?
C3S C2S C1S 120.6(6) . . ?
C3 C4 C5 120.0(4) . . ?
C3 C4 H4 120.0 . . ?
C5 C4 H4 120.0 . . ?
C2S C3S C4S 120.7(7) . . ?
C2S C3S H3S 119.6 . . ?
C4S C3S H3S 119.6 . . ?
C4 C5 C6 120.3(4) . . ?
C4 C5 H5 119.8 . . ?
C6 C5 H5 119.8 . . ?
C5S C4S C3S 121.3(7) . . ?
C5S C4S H4S 119.3 . . ?
C3S C4S H4S 119.3 . . ?
C5 C6 C7 120.1(4) . . ?
C5 C6 H6 120.0 . . ?
C7 C6 H6 120.0 . . ?
C6S C5S C4S 117.7(7) . . ?
C6S C5S H5S 121.1 . . ?
C4S C5S H5S 121.1 . . ?
C2 C7 C6 119.7(4) . . ?
C2 C7 C8 119.7(4) . . ?
C6 C7 C8 120.1(4) . . ?
C5S C6S C7S 121.2(7) . . ?
C5S C6S H6S 119.4 . . ?
C7S C6S H6S 119.4 . . ?
O2 C8 N3 108.9(3) . . ?
O2 C8 C7 108.6(3) . . ?
N3 C8 C7 108.6(3) . . ?
O2 C8 C9 109.4(3) . . ?
N3 C8 C9 107.3(3) . . ?
C7 C8 C9 114.1(3) . . ?
C2S C7S C6S 121.1(7) . . ?
C2S C7S H7S 119.5 . . ?
C6S C7S H7S 119.5 . . ?
C14 C9 C10 119.1(4) . . ?
C14 C9 C8 119.0(4) . . ?
C10 C9 C8 121.7(4) . . ?
C11 C10 C9 121.0(5) . . ?
C11 C10 H10 119.5 . . ?
C9 C10 H10 119.5 . . ?
C10 C11 C12 120.2(5) . . ?
C10 C11 H11 119.9 . . ?
C12 C11 H11 119.9 . . ?
C13 C12 C11 119.7(5) . . ?
C13 C12 H12 120.1 . . ?
C11 C12 H12 120.1 . . ?
C12 C13 C14 120.8(5) . . ?
C12 C13 H13 119.6 . . ?
C14 C13 H13 119.6 . . ?
C9 C14 C13 119.1(4) . . ?
C9 C14 C1 120.0(4) . . ?
C13 C14 C1 120.7(4) . . ?
N2 C15 C16 110.8(4) . . ?
N2 C15 C19 120.1(4) . . ?
C16 C15 C19 129.1(4) . . ?
C17 C16 C15 107.2(4) . . ?
C17 C16 H16 126.4 . . ?
C15 C16 H16 126.4 . . ?
C16 C17 N1 105.6(4) . . ?
C16 C17 C18 130.8(4) . . ?
N1 C17 C18 123.6(4) . . ?
C17 C18 H18A 109.5 . . ?
C17 C18 H18B 109.5 . . ?
H18A C18 H18B 109.5 . . ?
C17 C18 H18C 109.5 . . ?
H18A C18 H18C 109.5 . . ?
H18B C18 H18C 109.5 . . ?
C15 C19 H19A 109.5 . . ?
C15 C19 H19B 109.5 . . ?
H19A C19 H19B 109.5 . . ?
C15 C19 H19C 109.5 . . ?
H19A C19 H19C 109.5 . . ?
H19B C19 H19C 109.5 . . ?
O3 C25 N5 109.8(3) . . ?
O3 C25 C26 109.1(3) . . ?
N5 C25 C26 107.4(3) . . ?
O3 C25 C38 109.9(3) . . ?
N5 C25 C38 107.2(3) . . ?
C26 C25 C38 113.4(3) . . ?
C27 C26 C31 119.1(4) . . ?
C27 C26 C25 118.5(3) . . ?
C31 C26 C25 122.4(4) . . ?
C28 C27 C26 120.4(4) . . ?
C28 C27 H27 119.8 . . ?
C26 C27 H27 119.8 . . ?
C29 C28 C27 120.4(4) . . ?
C29 C28 H28 119.8 . . ?
C27 C28 H28 119.8 . . ?
C30 C29 C28 120.0(4) . . ?
C30 C29 H29 120.0 . . ?
C28 C29 H29 120.0 . . ?
C29 C30 C31 120.3(4) . . ?
C29 C30 H30 119.9 . . ?
C31 C30 H30 119.9 . . ?
C26 C31 C30 119.8(4) . . ?
C26 C31 C32 121.0(4) . . ?
C30 C31 C32 119.1(4) . . ?
O4 C32 C33 122.0(4) . . ?
O4 C32 C31 120.5(4) . . ?
C33 C32 C31 117.5(4) . . ?
C34 C33 C38 119.7(4) . . ?
C34 C33 C32 118.9(4) . . ?
C38 C33 C32 121.4(4) . . ?
C35 C34 C33 120.4(4) . . ?
C35 C34 H34 119.8 . . ?
C33 C34 H34 119.8 . . ?
C34 C35 C36 119.9(4) . . ?
C34 C35 H35 120.1 . . ?
C36 C35 H35 120.1 . . ?
C37 C36 C35 119.8(4) . . ?
C37 C36 H36 120.1 . . ?
C35 C36 H36 120.1 . . ?
C36 C37 C38 121.2(4) . . ?
C36 C37 H37 119.4 . . ?
C38 C37 H37 119.4 . . ?
C37 C38 C33 119.0(4) . . ?
C37 C38 C25 118.8(3) . . ?
C33 C38 C25 122.1(4) . . ?
N5 C39 C40 105.8(3) . . ?
N5 C39 C43 124.3(4) . . ?
C40 C39 C43 129.8(4) . . ?
C39 C40 C41 106.8(4) . . ?
C39 C40 H40 126.6 . . ?
C41 C40 H40 126.6 . . ?
N6 C41 C40 110.4(4) . . ?
N6 C41 C42 121.9(4) . . ?
C40 C41 C42 127.7(4) . . ?
C41 C42 H42A 109.5 . . ?
C41 C42 H42B 109.5 . . ?
H42A C42 H42B 109.5 . . ?
C41 C42 H42C 109.5 . . ?
H42A C42 H42C 109.5 . . ?
H42B C42 H42C 109.5 . . ?
C39 C43 H43A 109.5 . . ?
C39 C43 H43B 109.5 . . ?
H43A C43 H43B 109.5 . . ?
C39 C43 H43C 109.5 . . ?
H43A C43 H43C 109.5 . . ?
H43B C43 H43C 109.5 . . ?
N8 C44 C45 108.9(4) . . ?
N8 C44 C48 121.9(4) . . ?
C45 C44 C48 129.2(4) . . ?
C44 C45 C46 105.7(4) . . ?
C44 C45 H45 127.2 . . ?
C46 C45 H45 127.2 . . ?
N7 C46 C45 108.9(4) . . ?
N7 C46 C47 121.4(4) . . ?
C45 C46 C47 129.7(4) . . ?
C46 C47 H47A 109.5 . . ?
C46 C47 H47B 109.5 . . ?
H47A C47 H47B 109.5 . . ?
C46 C47 H47C 109.5 . . ?
H47A C47 H47C 109.5 . . ?
H47B C47 H47C 109.5 . . ?
C44 C48 H48A 109.5 . . ?
C44 C48 H48B 109.5 . . ?
H48A C48 H48B 109.5 . . ?
C44 C48 H48C 109.5 . . ?
H48A C48 H48C 109.5 . . ?
H48B C48 H48C 109.5 . . ?
N9 C49 C50 109.1(4) . . ?
N9 C49 C53 120.4(4) . . ?
C50 C49 C53 130.4(4) . . ?
C49 C50 C51 105.8(4) . . ?
C49 C50 H50 127.1 . . ?
C51 C50 H50 127.1 . . ?
N10 C51 C50 109.1(4) . . ?
N10 C51 C52 121.7(4) . . ?
C50 C51 C52 129.2(4) . . ?
C51 C52 H52A 109.5 . . ?
C51 C52 H52B 109.5 . . ?
H52A C52 H52B 109.5 . . ?
C51 C52 H52C 109.5 . . ?
H52A C52 H52C 109.5 . . ?
H52B C52 H52C 109.5 . . ?
C49 C53 H53A 109.5 . . ?
C49 C53 H53B 109.5 . . ?
H53A C53 H53B 109.5 . . ?
C49 C53 H53C 109.5 . . ?
H53A C53 H53C 109.5 . . ?
H53B C53 H53C 109.5 . . ?
N11 C54 C55 110.5(4) . . ?
N11 C54 C58 122.0(4) . . ?
C55 C54 C58 127.5(4) . . ?
C54 C55 C56 105.9(4) . . ?
C54 C55 H55 127.1 . . ?
C56 C55 H55 127.1 . . ?
N12 C56 C55 109.0(4) . . ?
N12 C56 C57 121.1(4) . . ?
C55 C56 C57 129.8(4) . . ?
C56 C57 H57A 109.5 . . ?
C56 C57 H57B 109.5 . . ?
H57A C57 H57B 109.5 . . ?
C56 C57 H57C 109.5 . . ?
H57A C57 H57C 109.5 . . ?
H57B C57 H57C 109.5 . . ?
C54 C58 H58A 109.5 . . ?
C54 C58 H58B 109.5 . . ?
H58A C58 H58B 109.5 . . ?
C54 C58 H58C 109.5 . . ?
H58A C58 H58C 109.5 . . ?
H58B C58 H58C 109.5 . . ?
N13 C59 C60 108.9(4) . . ?
N13 C59 C63 122.6(4) . . ?
C60 C59 C63 128.5(4) . . ?
C61 C60 C59 106.1(4) . . ?
C61 C60 H60 127.0 . . ?
C59 C60 H60 127.0 . . ?
N14 C61 C60 109.3(4) . . ?
N14 C61 C62 120.1(4) . . ?
C60 C61 C62 130.6(4) . . ?
C61 C62 H62A 109.5 . . ?
C61 C62 H62B 109.5 . . ?
H62A C62 H62B 109.5 . . ?
C61 C62 H62C 109.5 . . ?
H62A C62 H62C 109.5 . . ?
H62B C62 H62C 109.5 . . ?
C59 C63 H63A 109.5 . . ?
C59 C63 H63B 109.5 . . ?
H63A C63 H63B 109.5 . . ?
C59 C63 H63C 109.5 . . ?
H63A C63 H63C 109.5 . . ?
H63B C63 H63C 109.5 . . ?
N15 C64 C65 109.4(4) . . ?
N15 C64 C68 123.2(4) . . ?
C65 C64 C68 127.5(4) . . ?
N15 C64 Ce3 68.1(2) . . ?
C65 C64 Ce3 81.8(2) . . ?
C68 C64 Ce3 116.1(3) . . ?
C64 C65 C66 106.1(4) . . ?
C64 C65 Ce3 71.0(2) . . ?
C66 C65 Ce3 74.6(2) . . ?
C64 C65 H65 126.6 . . ?
C66 C65 H65 126.6 . . ?
Ce3 C65 H65 126.6 . . ?
N16 C66 C65 108.7(4) . . ?
N16 C66 C67 121.6(4) . . ?
C65 C66 C67 129.7(4) . . ?
N16 C66 Ce3 66.9(2) . . ?
C65 C66 Ce3 78.5(2) . . ?
C67 C66 Ce3 119.7(3) . . ?
C66 C67 H67A 109.5 . . ?
C66 C67 H67B 109.5 . . ?
H67A C67 H67B 109.5 . . ?
C66 C67 H67C 109.5 . . ?
H67A C67 H67C 109.5 . . ?
H67B C67 H67C 109.5 . . ?
C64 C68 H68A 109.5 . . ?
C64 C68 H68B 109.5 . . ?
H68A C68 H68B 109.5 . . ?
C64 C68 H68C 109.5 . . ?
H68A C68 H68C 109.5 . . ?
H68B C68 H68C 109.5 . . ?
N17 C69 C70 108.4(4) . . ?
N17 C69 C73 121.0(4) . . ?
C70 C69 C73 130.5(4) . . ?
C69 C70 C71 105.9(4) . . ?
C69 C70 H70 127.1 . . ?
C71 C70 H70 127.1 . . ?
N18 C71 C70 109.3(4) . . ?
N18 C71 C72 121.2(5) . . ?
C70 C71 C72 129.5(5) . . ?
C71 C72 H72A 109.5 . . ?
C71 C72 H72B 109.5 . . ?
H72A C72 H72B 109.5 . . ?
C71 C72 H72C 109.5 . . ?
H72A C72 H72C 109.5 . . ?
H72B C72 H72C 109.5 . . ?
C69 C73 H73A 109.5 . . ?
C69 C73 H73B 109.5 . . ?
H73A C73 H73B 109.5 . . ?
C69 C73 H73C 109.5 . . ?
H73A C73 H73C 109.5 . . ?
H73B C73 H73C 109.5 . . ?
C7BA C76 C111 105.2(4) . . ?
C7BA C76 H76A 110.7 . . ?
C111 C76 H76A 110.7 . . ?
C7BA C76 H76B 110.7 . . ?
C111 C76 H76B 110.7 . . ?
H76A C76 H76B 108.8 . . ?
C6AA C111 C76 102.3(4) . . ?
C6AA C111 H11A 111.3 . . ?
C76 C111 H11A 111.3 . . ?
C6AA C111 H11B 111.3 . . ?
C76 C111 H11B 111.3 . . ?
H11A C111 H11B 109.2 . . ?
O5 C6AA C111 103.6(4) . . ?
O5 C6AA H6AA 111.0 . . ?
C111 C6AA H6AA 111.0 . . ?
O5 C6AA H6AB 111.0 . . ?
C111 C6AA H6AB 111.0 . . ?
H6AA C6AA H6AB 109.0 . . ?
O5 C7BA C76 106.3(3) . . ?
O5 C7BA H7BA 110.5 . . ?
C76 C7BA H7BA 110.5 . . ?
O5 C7BA H7BB 110.5 . . ?
C76 C7BA H7BB 110.5 . . ?
H7BA C7BA H7BB 108.7 . . ?
N9 Ce1 O1 124.14(10) . . ?
N9 Ce1 N8 81.63(11) . . ?
O1 Ce1 N8 130.33(10) . . ?
N9 Ce1 N7 113.28(11) . . ?
O1 Ce1 N7 105.74(10) . . ?
N8 Ce1 N7 31.81(10) . . ?
N9 Ce1 O3 98.16(9) . . ?
O1 Ce1 O3 69.03(8) . . ?
N8 Ce1 O3 156.43(10) . . ?
N7 Ce1 O3 142.67(9) . . ?
N9 Ce1 N10 31.48(11) . . ?
O1 Ce1 N10 92.67(10) . . ?
N8 Ce1 N10 104.23(11) . . ?
N7 Ce1 N10 131.39(10) . . ?
O3 Ce1 N10 85.87(9) . . ?
N9 Ce1 N2 89.07(11) . . ?
O1 Ce1 N2 61.97(9) . . ?
N8 Ce1 N2 79.02(11) . . ?
N7 Ce1 N2 77.36(10) . . ?
O3 Ce1 N2 124.53(9) . . ?
N10 Ce1 N2 72.52(10) . . ?
N9 Ce1 N6 77.61(11) . . ?
O1 Ce1 N6 129.18(9) . . ?
N8 Ce1 N6 95.05(11) . . ?
N7 Ce1 N6 104.22(10) . . ?
O3 Ce1 N6 62.21(9) . . ?
N10 Ce1 N6 97.19(10) . . ?
N2 Ce1 N6 166.14(10) . . ?
N9 Ce1 N11 153.13(11) . . ?
O1 Ce1 N11 74.46(9) . . ?
N8 Ce1 N11 101.02(10) . . ?
N7 Ce1 N11 74.18(10) . . ?
O3 Ce1 N11 68.80(9) . . ?
N10 Ce1 N11 154.25(10) . . ?
N2 Ce1 N11 117.76(10) . . ?
N6 Ce1 N11 75.52(10) . . ?
N9 Ce1 Ce2 127.78(8) . . ?
O1 Ce1 Ce2 36.14(6) . . ?
N8 Ce1 Ce2 150.56(8) . . ?
N7 Ce1 Ce2 118.78(8) . . ?
O3 Ce1 Ce2 37.41(6) . . ?
N10 Ce1 Ce2 102.68(8) . . ?
N2 Ce1 Ce2 98.06(7) . . ?
N6 Ce1 Ce2 93.20(7) . . ?
N11 Ce1 Ce2 54.10(7) . . ?
O1 Ce2 O3 72.68(8) . . ?
O1 Ce2 N12 80.82(10) . . ?
O3 Ce2 N12 86.85(10) . . ?
O1 Ce2 O2 89.01(9) . . ?
O3 Ce2 O2 156.27(8) . . ?
N12 Ce2 O2 105.40(10) . . ?
O1 Ce2 O5 82.65(9) . . ?
O3 Ce2 O5 78.09(9) . . ?
N12 Ce2 O5 160.34(10) . . ?
O2 Ce2 O5 84.83(9) . . ?
O1 Ce2 N16 155.21(10) . . ?
O3 Ce2 N16 116.76(9) . . ?
N12 Ce2 N16 121.07(11) . . ?
O2 Ce2 N16 74.63(9) . . ?
O5 Ce2 N16 77.51(10) . . ?
O1 Ce2 N15 158.65(9) . . ?
O3 Ce2 N15 126.63(9) . . ?
N12 Ce2 N15 90.53(10) . . ?
O2 Ce2 N15 74.42(9) . . ?
O5 Ce2 N15 108.57(9) . . ?
N16 Ce2 N15 31.27(9) . . ?
O1 Ce2 Ce1 38.09(6) . . ?
O3 Ce2 Ce1 39.43(6) . . ?
N12 Ce2 Ce1 67.81(8) . . ?
O2 Ce2 Ce1 126.59(6) . . ?
O5 Ce2 Ce1 92.57(6) . . ?
N16 Ce2 Ce1 156.17(7) . . ?
N15 Ce2 Ce1 152.31(7) . . ?
O1 Ce2 Ce3 123.48(6) . . ?
O3 Ce2 Ce3 158.26(6) . . ?
N12 Ce2 Ce3 108.91(8) . . ?
O2 Ce2 Ce3 34.48(6) . . ?
O5 Ce2 Ce3 89.11(7) . . ?
N16 Ce2 Ce3 42.35(7) . . ?
N15 Ce2 Ce3 41.56(7) . . ?
Ce1 Ce2 Ce3 160.729(9) . . ?
N17 Ce3 N14 87.24(12) . . ?
N17 Ce3 O2 134.40(10) . . ?
N14 Ce3 O2 133.65(10) . . ?
N17 Ce3 N18 32.45(11) . . ?
N14 Ce3 N18 118.28(12) . . ?
O2 Ce3 N18 102.11(11) . . ?
N17 Ce3 N13 117.87(12) . . ?
N14 Ce3 N13 32.55(11) . . ?
O2 Ce3 N13 101.15(10) . . ?
N18 Ce3 N13 144.52(12) . . ?
N17 Ce3 N4 99.68(12) . . ?
N14 Ce3 N4 93.48(12) . . ?
O2 Ce3 N4 64.66(10) . . ?
N18 Ce3 N4 88.09(12) . . ?
N13 Ce3 N4 78.13(12) . . ?
N17 Ce3 N15 123.59(11) . . ?
N14 Ce3 N15 101.10(11) . . ?
O2 Ce3 N15 74.48(9) . . ?
N18 Ce3 N15 120.27(11) . . ?
N13 Ce3 N15 91.63(11) . . ?
N4 Ce3 N15 134.57(10) . . ?
N17 Ce3 N16 103.08(11) . . ?
N14 Ce3 N16 125.00(11) . . ?
O2 Ce3 N16 72.18(9) . . ?
N18 Ce3 N16 91.17(11) . . ?
N13 Ce3 N16 121.45(11) . . ?
N4 Ce3 N16 135.60(10) . . ?
N15 Ce3 N16 29.84(9) . . ?
N17 Ce3 C64 106.28(11) . . ?
N14 Ce3 C64 78.71(12) . . ?
O2 Ce3 C64 101.77(10) . . ?
N18 Ce3 C64 119.04(12) . . ?
N13 Ce3 C64 81.48(12) . . ?
N4 Ce3 C64 152.38(12) . . ?
N15 Ce3 C64 27.75(10) . . ?
N16 Ce3 C64 46.39(11) . . ?
N17 Ce3 C66 78.90(12) . . ?
N14 Ce3 C66 112.03(11) . . ?
O2 Ce3 C66 97.74(10) . . ?
N18 Ce3 C66 77.01(12) . . ?
N13 Ce3 C66 125.57(12) . . ?
N4 Ce3 C66 154.25(12) . . ?
N15 Ce3 C66 46.03(10) . . ?
N16 Ce3 C66 27.06(10) . . ?
C64 Ce3 C66 44.68(12) . . ?
N17 Ce3 C65 80.43(11) . . ?
N14 Ce3 C65 85.36(12) . . ?
O2 Ce3 C65 116.09(10) . . ?
N18 Ce3 C65 92.60(12) . . ?
N13 Ce3 C65 100.77(12) . . ?
N4 Ce3 C65 178.83(12) . . ?
N15 Ce3 C65 45.68(10) . . ?
N16 Ce3 C65 45.36(10) . . ?
C64 Ce3 C65 27.14(11) . . ?
C66 Ce3 C65 26.92(11) . . ?
N17 Ce3 Ce2 133.95(9) . . ?
N14 Ce3 Ce2 132.25(9) . . ?
O2 Ce3 Ce2 35.57(6) . . ?
N18 Ce3 Ce2 107.81(9) . . ?
N13 Ce3 Ce2 106.73(8) . . ?
N4 Ce3 Ce2 100.07(8) . . ?
N15 Ce3 Ce2 40.54(7) . . ?
N16 Ce3 Ce2 38.74(6) . . ?
C64 Ce3 Ce2 68.28(8) . . ?
C66 Ce3 Ce2 65.74(8) . . ?
C65 Ce3 Ce2 80.62(8) . . ?
N2 N1 C17 111.9(3) . . ?
N2 N1 C1 118.4(3) . . ?
C17 N1 C1 127.9(4) . . ?
C15 N2 N1 104.5(3) . . ?
C15 N2 Ce1 136.6(3) . . ?
N1 N2 Ce1 115.0(2) . . ?
C20 N3 N4 111.8(4) . . ?
N4 N3 C20A 107.4(7) . . ?
C20 N3 C8 127.0(4) . . ?
N4 N3 C8 120.6(3) . . ?
C20A N3 C8 127.6(7) . . ?
C22 N4 N3 105.5(4) . . ?
N3 N4 C22A 106.2(7) . . ?
C22 N4 Ce3 135.9(4) . . ?
N3 N4 Ce3 118.6(3) . . ?
C22A N4 Ce3 127.5(7) . . ?
N6 N5 C39 111.9(3) . . ?
N6 N5 C25 119.5(3) . . ?
C39 N5 C25 127.7(3) . . ?
C41 N6 N5 105.1(3) . . ?
C41 N6 Ce1 136.0(3) . . ?
N5 N6 Ce1 118.8(2) . . ?
C46 N7 N8 108.2(3) . . ?
C46 N7 Ce1 177.3(3) . . ?
N8 N7 Ce1 73.63(19) . . ?
C44 N8 N7 108.3(3) . . ?
C44 N8 Ce1 176.6(3) . . ?
N7 N8 Ce1 74.6(2) . . ?
C49 N9 N10 108.8(3) . . ?
C49 N9 Ce1 170.4(3) . . ?
N10 N9 Ce1 79.0(2) . . ?
C51 N10 N9 107.2(3) . . ?
C51 N10 Ce1 173.5(3) . . ?
N9 N10 Ce1 69.53(19) . . ?
C54 N11 N12 106.6(3) . . ?
C54 N11 Ce1 130.2(3) . . ?
N12 N11 Ce1 122.9(2) . . ?
C56 N12 N11 108.0(3) . . ?
C56 N12 Ce2 136.1(3) . . ?
N11 N12 Ce2 107.9(2) . . ?
C59 N13 N14 107.8(3) . . ?
C59 N13 Ce3 173.9(3) . . ?
N14 N13 Ce3 69.7(2) . . ?
C61 N14 N13 108.0(3) . . ?
C61 N14 Ce3 171.5(3) . . ?
N13 N14 Ce3 77.7(2) . . ?
C64 N15 N16 107.6(3) . . ?
C64 N15 Ce2 176.9(3) . . ?
N16 N15 Ce2 70.75(18) . . ?
C64 N15 Ce3 84.1(2) . . ?
N16 N15 Ce3 77.01(19) . . ?
Ce2 N15 Ce3 97.90(10) . . ?
C66 N16 N15 108.0(3) . . ?
C66 N16 Ce2 173.2(3) . . ?
N15 N16 Ce2 77.98(18) . . ?
C66 N16 Ce3 86.0(2) . . ?
N15 N16 Ce3 73.15(19) . . ?
Ce2 N16 Ce3 98.91(10) . . ?
C69 N17 N18 109.4(4) . . ?
C69 N17 Ce3 170.6(3) . . ?
N18 N17 Ce3 77.9(2) . . ?
C71 N18 N17 106.9(4) . . ?
C71 N18 Ce3 173.3(3) . . ?
N17 N18 Ce3 69.6(2) . . ?
C1 O1 Ce2 125.7(2) . . ?
C1 O1 Ce1 125.2(2) . . ?
Ce2 O1 Ce1 105.76(9) . . ?
C8 O2 Ce3 127.0(2) . . ?
C8 O2 Ce2 122.2(2) . . ?
Ce3 O2 Ce2 109.95(9) . . ?
C25 O3 Ce2 124.5(2) . . ?
C25 O3 Ce1 127.0(2) . . ?
Ce2 O3 Ce1 103.16(9) . . ?
C6AA O5 C7BA 106.4(3) . . ?
C6AA O5 Ce2 127.7(2) . . ?
C7BA O5 Ce2 123.4(2) . . ?
N3 C20 C21 104.6(6) . . ?
N3 C20 C24 124.6(6) . . ?
C21 C20 C24 130.5(7) . . ?
C20 C21 C22 107.5(7) . . ?
C20 C21 H21 126.2 . . ?
C22 C21 H21 126.2 . . ?
N4 C22 C21 110.4(7) . . ?
N4 C22 C23 119.1(6) . . ?
C21 C22 C23 130.2(7) . . ?
C22 C23 H14A 109.5 . . ?
C22 C23 H14B 109.5 . . ?
H14A C23 H14B 109.5 . . ?
C22 C23 H14C 109.5 . . ?
H14A C23 H14C 109.5 . . ?
H14B C23 H14C 109.5 . . ?
C20 C24 H13A 109.5 . . ?
C20 C24 H13B 109.5 . . ?
H13A C24 H13B 109.5 . . ?
C20 C24 H13C 109.5 . . ?
H13A C24 H13C 109.5 . . ?
H13B C24 H13C 109.5 . . ?
C16S C15S H15A 109.5 . . ?
C16S C15S H15B 109.5 . . ?
H15A C15S H15B 109.5 . . ?
C16S C15S H15C 109.5 . . ?
H15A C15S H15C 109.5 . . ?
H15B C15S H15C 109.5 . . ?
C21S C16S C17S 116.5(12) . . ?
C21S C16S C15S 125.4(16) . . ?
C17S C16S C15S 118.1(12) . . ?
C18S C17S C16S 122.1(12) . . ?
C18S C17S H17S 119.0 . . ?
C16S C17S H17S 119.0 . . ?
C17S C18S C19S 115.7(16) . . ?
C17S C18S H18S 122.2 . . ?
C19S C18S H18S 122.2 . . ?
C20S C19S C18S 122.9(13) . . ?
C20S C19S H19S 118.5 . . ?
C18S C19S H19S 118.5 . . ?
C19S C20S C21S 118.4(14) . . ?
C19S C20S H20S 120.8 . . ?
C21S C20S H20S 120.8 . . ?
C16S C21S C20S 124.1(15) . . ?
C16S C21S H21S 118.0 . . ?
C20S C21S H21S 118.0 . . ?
C21A C20A N3 109.3(13) . . ?
C21A C20A C24A 129.1(16) . . ?
N3 C20A C24A 120.6(13) . . ?
C20A C21A C22A 107.3(15) . . ?
C20A C21A H21A 126.4 . . ?
C22A C21A H21A 126.4 . . ?
C21A C22A C23A 130.6(17) . . ?
C21A C22A N4 108.4(13) . . ?
C23A C22A N4 120.1(14) . . ?
C22A C23A H23A 109.5 . . ?
C22A C23A H23B 109.5 . . ?
H23A C23A H23B 109.5 . . ?
C22A C23A H23C 109.5 . . ?
H23A C23A H23C 109.5 . . ?
H23B C23A H23C 109.5 . . ?
C20A C24A H24A 109.5 . . ?
C20A C24A H24B 109.5 . . ?
H24A C24A H24B 109.5 . . ?
C20A C24A H24C 109.5 . . ?
H24A C24A H24C 109.5 . . ?
H24B C24A H24C 109.5 . . ?
C9S C8S H8S1 109.5 . . ?
C9S C8S H8S2 109.5 . . ?
H8S1 C8S H8S2 109.5 . . ?
C9S C8S H8S3 109.5 . . ?
H8S1 C8S H8S3 109.5 . . ?
H8S2 C8S H8S3 109.5 . . ?
C9S C8S H9S 25(6) . . ?
H8S1 C8S H9S 102.9 . . ?
H8S2 C8S H9S 132.8 . . ?
H8S3 C8S H9S 90.3 . . ?
C14S C9S C8S 102(2) . . ?
C14S C9S C10S 118.8(15) . . ?
C8S C9S C10S 136(2) . . ?
C14S C9S H9S 105(3) . . ?
C8S C9S H9S 13(4) . . ?
C10S C9S H9S 137(3) . . ?
C11S C10S C9S 120(2) . . ?
C11S C10S H10S 120.1 . . ?
C9S C10S H10S 120.1 . . ?
C12S C11S C10S 125(3) . . ?
C12S C11S H11S 117.3 . . ?
C10S C11S H11S 117.3 . . ?
C11S C12S C13S 114.6(19) . . ?
C11S C12S H12S 122.7 . . ?
C13S C12S H12S 122.7 . . ?
C14S C13S C12S 122.9(16) . . ?
C14S C13S H13S 118.5 . . ?
C12S C13S H13S 118.5 . . ?
C9S C14S C13S 118.2(17) . . ?
C9S C14S C22S 114(2) . . ?
C13S C14S C22S 127.3(19) . . ?
C9S C14S H14S 128(10) . . ?
C13S C14S H14S 114(10) . . ?
C22S C14S H14S 14(10) . . ?
C14S C22S H14S 21(10) . . ?
C14S C22S H22A 109.5 . . ?
H14S C22S H22A 88.7 . . ?
C14S C22S H22B 109.5 . . ?
H14S C22S H22B 117.5 . . ?
H22A C22S H22B 109.5 . . ?
C14S C22S H22C 109.5 . . ?
H14S C22S H22C 119.7 . . ?
H22A C22S H22C 109.5 . . ?
H22B C22S H22C 109.5 . . ?

loop_
_geom_bond_atom_site_label_1
_geom_bond_atom_site_label_2
_geom_bond_distance
_geom_bond_site_symmetry_2
_geom_bond_publ_flag
C1 O1 1.398(4) . ?
C1 N1 1.500(5) . ?
C1 C2 1.520(5) . ?
C1 C14 1.525(6) . ?
C2 C7 1.384(5) . ?
C2 C3 1.399(5) . ?
C1S C2S 1.533(8) . ?
C1S H1SA 0.9800 . ?
C1S H1SB 0.9800 . ?
C1S H1SC 0.9800 . ?
C3 C4 1.374(5) . ?
C3 H3 0.9500 . ?
C2S C7S 1.356(8) . ?
C2S C3S 1.380(8) . ?
C4 C5 1.378(6) . ?
C4 H4 0.9500 . ?
C3S C4S 1.404(9) . ?
C3S H3S 0.9500 . ?
C5 C6 1.382(6) . ?
C5 H5 0.9500 . ?
C4S C5S 1.368(9) . ?
C4S H4S 0.9500 . ?
C6 C7 1.387(6) . ?
C6 H6 0.9500 . ?
C5S C6S 1.366(8) . ?
C5S H5S 0.9500 . ?
C7 C8 1.514(6) . ?
C6S C7S 1.413(8) . ?
C6S H6S 0.9500 . ?
C8 O2 1.410(4) . ?
C8 N3 1.498(5) . ?
C8 C9 1.518(6) . ?
C7S H7S 0.9500 . ?
C9 C14 1.389(6) . ?
C9 C10 1.396(6) . ?
C10 C11 1.374(7) . ?
C10 H10 0.9500 . ?
C11 C12 1.381(7) . ?
C11 H11 0.9500 . ?
C12 C13 1.375(6) . ?
C12 H12 0.9500 . ?
C13 C14 1.409(6) . ?
C13 H13 0.9500 . ?
C15 N2 1.340(5) . ?
C15 C16 1.385(6) . ?
C15 C19 1.496(6) . ?
C16 C17 1.360(6) . ?
C16 H16 0.9500 . ?
C17 N1 1.368(5) . ?
C17 C18 1.487(6) . ?
C18 H18A 0.9800 . ?
C18 H18B 0.9800 . ?
C18 H18C 0.9800 . ?
C19 H19A 0.9800 . ?
C19 H19B 0.9800 . ?
C19 H19C 0.9800 . ?
C25 O3 1.378(4) . ?
C25 N5 1.512(5) . ?
C25 C26 1.527(5) . ?
C25 C38 1.528(5) . ?
C26 C27 1.394(5) . ?
C26 C31 1.395(5) . ?
C27 C28 1.383(5) . ?
C27 H27 0.9500 . ?
C28 C29 1.381(5) . ?
C28 H28 0.9500 . ?
C29 C30 1.377(6) . ?
C29 H29 0.9500 . ?
C30 C31 1.399(6) . ?
C30 H30 0.9500 . ?
C31 C32 1.497(6) . ?
C32 O4 1.223(5) . ?
C32 C33 1.474(6) . ?
C33 C34 1.395(6) . ?
C33 C38 1.401(5) . ?
C34 C35 1.372(6) . ?
C34 H34 0.9500 . ?
C35 C36 1.394(6) . ?
C35 H35 0.9500 . ?
C36 C37 1.375(5) . ?
C36 H36 0.9500 . ?
C37 C38 1.382(5) . ?
C37 H37 0.9500 . ?
C39 N5 1.366(5) . ?
C39 C40 1.367(6) . ?
C39 C43 1.489(5) . ?
C40 C41 1.403(5) . ?
C40 H40 0.9500 . ?
C41 N6 1.335(5) . ?
C41 C42 1.496(5) . ?
C42 H42A 0.9800 . ?
C42 H42B 0.9800 . ?
C42 H42C 0.9800 . ?
C43 H43A 0.9800 . ?
C43 H43B 0.9800 . ?
C43 H43C 0.9800 . ?
C44 N8 1.349(5) . ?
C44 C45 1.386(6) . ?
C44 C48 1.483(6) . ?
C45 C46 1.393(6) . ?
C45 H45 0.9500 . ?
C46 N7 1.346(5) . ?
C46 C47 1.487(6) . ?
C47 H47A 0.9800 . ?
C47 H47B 0.9800 . ?
C47 H47C 0.9800 . ?
C48 H48A 0.9800 . ?
C48 H48B 0.9800 . ?
C48 H48C 0.9800 . ?
C49 N9 1.339(5) . ?
C49 C50 1.377(6) . ?
C49 C53 1.505(6) . ?
C50 C51 1.394(6) . ?
C50 H50 0.9500 . ?
C51 N10 1.349(5) . ?
C51 C52 1.500(6) . ?
C52 H52A 0.9800 . ?
C52 H52B 0.9800 . ?
C52 H52C 0.9800 . ?
C53 H53A 0.9800 . ?
C53 H53B 0.9800 . ?
C53 H53C 0.9800 . ?
C54 N11 1.350(5) . ?
C54 C55 1.372(6) . ?
C54 C58 1.488(6) . ?
C55 C56 1.380(6) . ?
C55 H55 0.9500 . ?
C56 N12 1.356(5) . ?
C56 C57 1.491(6) . ?
C57 H57A 0.9800 . ?
C57 H57B 0.9800 . ?
C57 H57C 0.9800 . ?
C58 H58A 0.9800 . ?
C58 H58B 0.9800 . ?
C58 H58C 0.9800 . ?
C59 N13 1.348(5) . ?
C59 C60 1.390(6) . ?
C59 C63 1.501(6) . ?
C60 C61 1.376(6) . ?
C60 H60 0.9500 . ?
C61 N14 1.346(5) . ?
C61 C62 1.507(6) . ?
C62 H62A 0.9800 . ?
C62 H62B 0.9800 . ?
C62 H62C 0.9800 . ?
C63 H63A 0.9800 . ?
C63 H63B 0.9800 . ?
C63 H63C 0.9800 . ?
C64 N15 1.355(5) . ?
C64 C65 1.397(6) . ?
C64 C68 1.486(6) . ?
C64 Ce3 2.895(4) . ?
C65 C66 1.401(6) . ?
C65 Ce3 3.031(4) . ?
C65 H65 1.0000 . ?
C66 N16 1.360(5) . ?
C66 C67 1.487(5) . ?
C66 Ce3 2.982(4) . ?
C67 H67A 0.9800 . ?
C67 H67B 0.9800 . ?
C67 H67C 0.9800 . ?
C68 H68A 0.9800 . ?
C68 H68B 0.9800 . ?
C68 H68C 0.9800 . ?
C69 N17 1.338(5) . ?
C69 C70 1.386(6) . ?
C69 C73 1.480(6) . ?
C70 C71 1.388(7) . ?
C70 H70 0.9500 . ?
C71 N18 1.350(5) . ?
C71 C72 1.496(7) . ?
C72 H72A 0.9800 . ?
C72 H72B 0.9800 . ?
C72 H72C 0.9800 . ?
C73 H73A 0.9800 . ?
C73 H73B 0.9800 . ?
C73 H73C 0.9800 . ?
C76 C7BA 1.508(6) . ?
C76 C111 1.526(7) . ?
C76 H76A 0.9900 . ?
C76 H76B 0.9900 . ?
C111 C6AA 1.506(6) . ?
C111 H11A 0.9900 . ?
C111 H11B 0.9900 . ?
C6AA O5 1.443(5) . ?
C6AA H6AA 0.9900 . ?
C6AA H6AB 0.9900 . ?
C7BA O5 1.460(5) . ?
C7BA H7BA 0.9900 . ?
C7BA H7BB 0.9900 . ?
Ce1 N9 2.474(3) . ?
Ce1 O1 2.488(3) . ?
Ce1 N8 2.494(3) . ?
Ce1 N7 2.506(3) . ?
Ce1 O3 2.532(2) . ?
Ce1 N10 2.592(3) . ?
Ce1 N2 2.616(3) . ?
Ce1 N6 2.644(3) . ?
Ce1 N11 2.786(3) . ?
Ce1 Ce2 3.8810(6) . ?
Ce2 O1 2.379(2) . ?
Ce2 O3 2.421(3) . ?
Ce2 N12 2.469(3) . ?
Ce2 O2 2.495(3) . ?
Ce2 O5 2.533(3) . ?
Ce2 N16 2.554(3) . ?
Ce2 N15 2.646(3) . ?
Ce2 Ce3 4.0323(6) . ?
Ce3 N17 2.405(3) . ?
Ce3 N14 2.411(4) . ?
Ce3 O2 2.429(3) . ?
Ce3 N18 2.509(4) . ?
Ce3 N13 2.511(4) . ?
Ce3 N4 2.529(4) . ?
Ce3 N15 2.701(3) . ?
Ce3 N16 2.750(3) . ?
N1 N2 1.363(5) . ?
N3 C20 1.355(8) . ?
N3 N4 1.362(5) . ?
N3 C20A 1.479(18) . ?
N4 C22 1.307(8) . ?
N4 C22A 1.483(18) . ?
N5 N6 1.366(4) . ?
N7 N8 1.370(5) . ?
N9 N10 1.379(5) . ?
N11 N12 1.392(5) . ?
N13 N14 1.383(5) . ?
N15 N16 1.404(4) . ?
N17 N18 1.377(5) . ?
C20 C21 1.365(9) . ?
C20 C24 1.494(9) . ?
C21 C22 1.381(9) . ?
C21 H21 0.9500 . ?
C22 C23 1.515(10) . ?
C23 H14A 0.9800 . ?
C23 H14B 0.9800 . ?
C23 H14C 0.9800 . ?
C24 H13A 0.9800 . ?
C24 H13B 0.9800 . ?
C24 H13C 0.9800 . ?
C15S C16S 1.463(17) . ?
C15S H15A 0.9800 . ?
C15S H15B 0.9800 . ?
C15S H15C 0.9800 . ?
C16S C21S 1.339(16) . ?
C16S C17S 1.428(19) . ?
C17S C18S 1.40(2) . ?
C17S H17S 0.9500 . ?
C18S C19S 1.41(2) . ?
C18S H18S 0.9500 . ?
C19S C20S 1.349(18) . ?
C19S H19S 0.9500 . ?
C20S C21S 1.377(15) . ?
C20S H20S 0.9500 . ?
C21S H21S 0.9500 . ?
C20A C21A 1.35(2) . ?
C20A C24A 1.51(2) . ?
C21A C22A 1.40(2) . ?
C21A H21A 0.9500 . ?
C22A C23A 1.46(2) . ?
C23A H23A 0.9800 . ?
C23A H23B 0.9800 . ?
C23A H23C 0.9800 . ?
C24A H24A 0.9800 . ?
C24A H24B 0.9800 . ?
C24A H24C 0.9800 . ?
C8S C9S 1.39(3) . ?
C8S H8S1 0.9800 . ?
C8S H8S2 0.9800 . ?
C8S H8S3 0.9800 . ?
C8S H9S 0.50(5) . ?
C9S C14S 1.34(3) . ?
C9S C10S 1.40(2) . ?
C9S H9S 0.9600(11) . ?
C10S C11S 1.32(3) . ?
C10S H10S 0.9500 . ?
C11S C12S 1.31(3) . ?
C11S H11S 0.9500 . ?
C12S C13S 1.40(2) . ?
C12S H12S 0.9500 . ?
C13S C14S 1.39(2) . ?
C13S H13S 0.9500 . ?
C14S C22S 1.53(3) . ?
C14S H14S 0.9600(16) . ?
C22S H14S 0.64(12) . ?
C22S H22A 0.9800 . ?
C22S H22B 0.9800 . ?
C22S H22C 0.9800 . ?
